data_7031267
loop_
_publ_author_name
'Balakrishna, Maravanji S.'
'Suresh, Devarajan'
'Ananthnag, Guddekoppa S.'
'Mague, Joel T.'

_publ_section_title
;
 Quaternization and oxidation reactions of cyclodiphosphazane derivatives
 and their copper(i) and gold(i) complexes.
;
_journal_issue 23
_journal_name_full 'Dalton transactions (Cambridge, England : 2003)'
_journal_page_first 8835
_journal_page_last 8848
_journal_paper_doi 10.1039/c4dt00801d
_journal_volume 43
_journal_year 2014
_chemical_formula_moiety 'C17 H41 Au Cl N4 P2, C F3 O3 S'
_chemical_formula_sum 'C18 H41 Au Cl F3 N4 O3 P2 S'
_chemical_formula_weight 744.96
_chemical_name_systematic
;
Chlorido{1,3-di-tert-butylbis(tert-butylamino)-2-methyl-1,3,2,4-
diazadiphosphetidin-2-ium}gold(I) trifluoromethanesulfonate
;
_space_group_crystal_system triclinic
_space_group_IT_number 2
_space_group_name_Hall '-P 1'
_space_group_name_H-M_alt 'P -1'
_symmetry_space_group_name_Hall '-P 1'
_symmetry_space_group_name_H-M 'P -1'
_atom_sites_solution_hydrogens mixed
_atom_sites_solution_primary direct
_atom_sites_solution_secondary difmap
_audit_creation_method SHELXL-2013
_cell_angle_alpha 81.865(4)
_cell_angle_beta 85.488(4)
_cell_angle_gamma 62.617(4)
_cell_formula_units_Z 2
_cell_length_a 9.714(3)
_cell_length_b 10.396(3)
_cell_length_c 17.440(6)
_cell_measurement_reflns_used 9890
_cell_measurement_temperature 150(2)
_cell_measurement_theta_max 29.492
_cell_measurement_theta_min 2.388
_cell_volume 1547.9(8)
_computing_cell_refinement '<i>SAINT</i> (Bruker AXS, 2013a)'
_computing_data_collection '<i>APEX2</i> (Bruker AXS, 2013)'
_computing_data_reduction '<i>SAINT</i> (Bruker AXS, 2013a)'
_computing_molecular_graphics '<i>DIAMOND</i> (Brandenburg & Putz, 2012)'
_computing_publication_material '<i>SHELXTL</i> (Bruker AXS, 2008)'
_computing_structure_refinement 'SHELXL-2013 (Sheldrick, 2013)'
_computing_structure_solution '<i>SHELXT</i> (Bruker AXS 2013c)'
_diffrn_ambient_temperature 150(2)
_diffrn_detector_area_resol_mean 8.3660
_diffrn_measured_fraction_theta_full 0.991
_diffrn_measured_fraction_theta_max 0.929
_diffrn_measurement_device_type 'Bruker Smart APEX CCD'
_diffrn_measurement_method '\f and \w scans'
_diffrn_radiation_monochromator graphite
_diffrn_radiation_type MoK\a
_diffrn_radiation_wavelength 0.71073
_diffrn_reflns_av_R_equivalents 0.0597
_diffrn_reflns_av_unetI/netI 0.0558
_diffrn_reflns_Laue_measured_fraction_full 0.991
_diffrn_reflns_Laue_measured_fraction_max 0.929
_diffrn_reflns_limit_h_max 12
_diffrn_reflns_limit_h_min -13
_diffrn_reflns_limit_k_max 14
_diffrn_reflns_limit_k_min -13
_diffrn_reflns_limit_l_max 24
_diffrn_reflns_limit_l_min -23
_diffrn_reflns_number 27070
_diffrn_reflns_point_group_measured_fraction_full 0.991
_diffrn_reflns_point_group_measured_fraction_max 0.929
_diffrn_reflns_theta_full 28.000
_diffrn_reflns_theta_max 29.492
_diffrn_reflns_theta_min 2.222
_diffrn_source 'fine-focus sealed tube'
_exptl_absorpt_coefficient_mu 5.051
_exptl_absorpt_correction_T_max 0.61
_exptl_absorpt_correction_T_min 0.31
_exptl_absorpt_correction_type numerical
_exptl_absorpt_process_details '<i>SADABS</i> (Bruker AXS, 2013b)'
_exptl_crystal_colour colourless
_exptl_crystal_density_diffrn 1.598
_exptl_crystal_density_method 'not measured'
_exptl_crystal_description prism
_exptl_crystal_F_000 740
_exptl_crystal_size_max 0.230
_exptl_crystal_size_mid 0.230
_exptl_crystal_size_min 0.110
_exptl_transmission_factor_max 0.496
_exptl_transmission_factor_min 0.254
_refine_diff_density_max 2.199
_refine_diff_density_min -1.202
_refine_diff_density_rms 0.162
_refine_ls_extinction_method none
_refine_ls_goodness_of_fit_ref 1.030
_refine_ls_hydrogen_treatment constr
_refine_ls_matrix_type full
_refine_ls_number_parameters 318
_refine_ls_number_reflns 8002
_refine_ls_number_restraints 81
_refine_ls_restrained_S_all 1.043
_refine_ls_R_factor_all 0.0348
_refine_ls_R_factor_gt 0.0327
_refine_ls_shift/su_max 0.002
_refine_ls_shift/su_mean 0.000
_refine_ls_structure_factor_coef Fsqd
_refine_ls_weighting_details 'w=1/[\s^2^(Fo^2^)+(0.0484P)^2^] where P=(Fo^2^+2Fc^2^)/3'
_refine_ls_weighting_scheme calc
_refine_ls_wR_factor_gt 0.0857
_refine_ls_wR_factor_ref 0.0873
_reflns_Friedel_coverage 0.000
_reflns_number_gt 7522
_reflns_number_total 8002
_reflns_threshold_expression 'I > 2\s(I)'
_cod_data_source_file c4dt00801d2.cif
_cod_data_source_block msb657_0m_a_sq_s
_cod_original_cell_volume 1547.9(9)
_cod_database_code 7031267
_shelx_space_group_comment
;
The symmetry employed for this shelxl refinement is uniquely defined
by the following loop, which should always be used as a source of
symmetry information in preference to the above space-group names.
They are only intended as comments.
;
_shelx_estimated_absorpt_t_min 0.390
_shelx_estimated_absorpt_t_max 0.606
_shelxl_version_number 2013-3

loop_
_space_group_symop_operation_xyz
'x, y, z'
'-x, -y, -z'

loop_
_atom_site_label
_atom_site_type_symbol
_atom_site_fract_x
_atom_site_fract_y
_atom_site_fract_z
_atom_site_U_iso_or_equiv
_atom_site_adp_type
_atom_site_occupancy
_atom_site_site_symmetry_order
_atom_site_calc_flag
_atom_site_refinement_flags_posn
_atom_site_refinement_flags_adp
_atom_site_refinement_flags_occupancy
_atom_site_disorder_assembly
_atom_site_disorder_group
Au1 Au 0.72467(2) 0.84840(2) 0.54898(2) 0.01929(5) Uani 1 1 d . . . . .
Cl1 Cl 0.66186(12) 0.89316(10) 0.42045(5) 0.0332(2) Uani 1 1 d . . . . .
P1 P 0.79646(9) 0.81073(8) 0.67091(5) 0.01602(15) Uani 1 1 d . . . . .
P2 P 0.70962(9) 1.00107(8) 0.76296(5) 0.01823(16) Uani 1 1 d . . . . .
N1 N 0.9212(3) 0.6466(3) 0.70300(16) 0.0205(5) Uani 1 1 d . . . . .
H1 H 0.9669 0.6363 0.7486 0.025 Uiso 1 1 d R U . . .
N2 N 0.8500(3) 0.9354(3) 0.69696(15) 0.0169(5) Uani 1 1 d . . . . .
N3 N 0.6577(3) 0.8798(3) 0.74107(15) 0.0186(5) Uani 1 1 d . . . . .
N4 N 0.7680(3) 0.9787(3) 0.84971(16) 0.0237(6) Uani 1 1 d D . . . .
H4 H 0.8493 0.8888 0.8608 0.028 Uiso 1 1 d R U . . .
C1 C 0.9993(4) 0.5082(3) 0.6652(2) 0.0268(7) Uani 1 1 d . . . . .
C2 C 0.8780(5) 0.4669(4) 0.6394(3) 0.0400(10) Uani 1 1 d . . . . .
H2A H 0.8198 0.4499 0.6848 0.060 Uiso 1 1 calc R U . . .
H2B H 0.9307 0.3780 0.6138 0.060 Uiso 1 1 calc R U . . .
H2C H 0.8065 0.5466 0.6031 0.060 Uiso 1 1 calc R U . . .
C3 C 1.1003(5) 0.3909(4) 0.7277(3) 0.0426(10) Uani 1 1 d . . . . .
H3A H 1.1760 0.4180 0.7450 0.064 Uiso 1 1 calc R U . . .
H3B H 1.1550 0.2973 0.7065 0.064 Uiso 1 1 calc R U . . .
H3C H 1.0348 0.3819 0.7717 0.064 Uiso 1 1 calc R U . . .
C4 C 1.0990(6) 0.5241(4) 0.5955(3) 0.0483(12) Uani 1 1 d . . . . .
H4A H 1.0342 0.6063 0.5583 0.072 Uiso 1 1 calc R U . . .
H4B H 1.1451 0.4343 0.5706 0.072 Uiso 1 1 calc R U . . .
H4C H 1.1816 0.5417 0.6131 0.072 Uiso 1 1 calc R U . . .
C5 C 0.9612(4) 0.9879(3) 0.65847(19) 0.0207(6) Uani 1 1 d . . . . .
C6 C 0.8848(4) 1.1027(4) 0.5893(2) 0.0280(7) Uani 1 1 d . . . . .
H6A H 0.8501 1.0608 0.5526 0.042 Uiso 1 1 calc R U . . .
H6B H 0.9599 1.1336 0.5635 0.042 Uiso 1 1 calc R U . . .
H6C H 0.7954 1.1873 0.6075 0.042 Uiso 1 1 calc R U . . .
C7 C 1.1023(4) 0.8572(4) 0.6309(2) 0.0259(7) Uani 1 1 d . . . . .
H7A H 1.1490 0.7831 0.6751 0.039 Uiso 1 1 calc R U . . .
H7B H 1.1784 0.8886 0.6071 0.039 Uiso 1 1 calc R U . . .
H7C H 1.0703 0.8160 0.5927 0.039 Uiso 1 1 calc R U . . .
C8 C 1.0106(4) 1.0530(4) 0.7182(2) 0.0289(7) Uani 1 1 d . . . . .
H8A H 0.9200 1.1384 0.7349 0.043 Uiso 1 1 calc R U . . .
H8B H 1.0884 1.0825 0.6948 0.043 Uiso 1 1 calc R U . . .
H8C H 1.0549 0.9798 0.7631 0.043 Uiso 1 1 calc R U . . .
C9 C 0.5451(4) 0.8270(4) 0.77946(19) 0.0240(6) Uani 1 1 d . . . . .
C10 C 0.5002(4) 0.7584(4) 0.7205(2) 0.0308(8) Uani 1 1 d . . . . .
H10A H 0.4511 0.8315 0.6762 0.046 Uiso 1 1 calc R U . . .
H10B H 0.4274 0.7231 0.7446 0.046 Uiso 1 1 calc R U . . .
H10C H 0.5933 0.6765 0.7028 0.046 Uiso 1 1 calc R U . . .
C11 C 0.6213(5) 0.7143(5) 0.8498(2) 0.0384(9) Uani 1 1 d . . . . .
H11A H 0.7138 0.6311 0.8326 0.058 Uiso 1 1 calc R U . . .
H11B H 0.5477 0.6807 0.8746 0.058 Uiso 1 1 calc R U . . .
H11C H 0.6510 0.7593 0.8868 0.058 Uiso 1 1 calc R U . . .
C12 C 0.4019(4) 0.9575(5) 0.8047(2) 0.0365(9) Uani 1 1 d . . . . .
H12A H 0.4311 1.0022 0.8422 0.055 Uiso 1 1 calc R U . . .
H12B H 0.3264 0.9256 0.8286 0.055 Uiso 1 1 calc R U . . .
H12C H 0.3558 1.0292 0.7594 0.055 Uiso 1 1 calc R U . . .
C13 C 0.7344(4) 1.0714(4) 0.9148(2) 0.0353(8) Uani 1 1 d D . . . .
C14 C 0.8066(16) 0.9621(13) 0.9869(6) 0.040(2) Uani 0.553(19) 1 d D U P A 1
H14A H 0.9171 0.9008 0.9769 0.059 Uiso 0.553(19) 1 calc R U P A 1
H14B H 0.7541 0.9004 0.9987 0.059 Uiso 0.553(19) 1 calc R U P A 1
H14C H 0.7947 1.0153 1.0311 0.059 Uiso 0.553(19) 1 calc R U P A 1
C15 C 0.5656(9) 1.1699(13) 0.9274(6) 0.048(2) Uani 0.553(19) 1 d D U P A 1
H15A H 0.5242 1.2395 0.8809 0.071 Uiso 0.553(19) 1 calc R U P A 1
H15B H 0.5530 1.2232 0.9717 0.071 Uiso 0.553(19) 1 calc R U P A 1
H15C H 0.5093 1.1114 0.9380 0.071 Uiso 0.553(19) 1 calc R U P A 1
C16 C 0.8249(16) 1.1634(13) 0.8972(7) 0.045(2) Uani 0.553(19) 1 d D U P A 1
H16A H 0.9356 1.0981 0.8906 0.068 Uiso 0.553(19) 1 calc R U P A 1
H16B H 0.8102 1.2199 0.9403 0.068 Uiso 0.553(19) 1 calc R U P A 1
H16C H 0.7860 1.2301 0.8495 0.068 Uiso 0.553(19) 1 calc R U P A 1
C14A C 0.834(2) 0.9668(17) 0.9831(7) 0.040(2) Uani 0.447(19) 1 d D U P A 2
H14D H 0.8071 0.8861 0.9961 0.059 Uiso 0.447(19) 1 calc R U P A 2
H14E H 0.8138 1.0198 1.0282 0.059 Uiso 0.447(19) 1 calc R U P A 2
H14F H 0.9439 0.9280 0.9684 0.059 Uiso 0.447(19) 1 calc R U P A 2
C15A C 0.5600(10) 1.1207(17) 0.9402(8) 0.048(2) Uani 0.447(19) 1 d D U P A 2
H15D H 0.5435 1.0344 0.9556 0.071 Uiso 0.447(19) 1 calc R U P A 2
H15E H 0.4926 1.1809 0.8968 0.071 Uiso 0.447(19) 1 calc R U P A 2
H15F H 0.5353 1.1776 0.9841 0.071 Uiso 0.447(19) 1 calc R U P A 2
C16A C 0.768(2) 1.1984(13) 0.8949(9) 0.045(2) Uani 0.447(19) 1 d D U P A 2
H16D H 0.7044 1.2621 0.8510 0.068 Uiso 0.447(19) 1 calc R U P A 2
H16E H 0.8778 1.1637 0.8811 0.068 Uiso 0.447(19) 1 calc R U P A 2
H16F H 0.7432 1.2531 0.9397 0.068 Uiso 0.447(19) 1 calc R U P A 2
C17 C 0.5680(4) 1.1846(4) 0.7364(2) 0.0309(8) Uani 1 1 d . . . . .
H17A H 0.4767 1.2076 0.7706 0.046 Uiso 1 1 calc R U . . .
H17B H 0.5377 1.1960 0.6827 0.046 Uiso 1 1 calc R U . . .
H17C H 0.6118 1.2511 0.7415 0.046 Uiso 1 1 calc R U . . .
S1 S 0.17675(10) 0.64655(9) 0.86695(5) 0.02615(18) Uani 1 1 d . . . . .
O1 O 0.1938(4) 0.7679(3) 0.88694(18) 0.0401(7) Uani 1 1 d . . . . .
O2 O 0.0175(3) 0.6809(3) 0.85115(16) 0.0333(6) Uani 1 1 d . . . . .
O3 O 0.2906(4) 0.5576(4) 0.81413(18) 0.0438(7) Uani 1 1 d . . . . .
C18 C 0.2145(4) 0.5257(4) 0.9581(2) 0.0305(8) Uani 1 1 d . . . . .
F1 F 0.3547(3) 0.4898(3) 0.98345(17) 0.0519(7) Uani 1 1 d . . . . .
F2 F 0.1110(3) 0.5893(3) 1.01302(14) 0.0483(6) Uani 1 1 d . . . . .
F3 F 0.2089(3) 0.4027(2) 0.94837(17) 0.0479(6) Uani 1 1 d . . . . .

loop_
_atom_site_aniso_label
_atom_site_aniso_U_11
_atom_site_aniso_U_22
_atom_site_aniso_U_33
_atom_site_aniso_U_23
_atom_site_aniso_U_13
_atom_site_aniso_U_12
Au1 0.02185(8) 0.02010(7) 0.01394(8) -0.00165(5) -0.00134(5) -0.00778(5)
Cl1 0.0404(5) 0.0327(4) 0.0154(4) -0.0024(3) -0.0042(4) -0.0068(4)
P1 0.0163(3) 0.0163(3) 0.0154(4) -0.0014(3) -0.0007(3) -0.0074(3)
P2 0.0164(3) 0.0183(3) 0.0161(4) -0.0031(3) -0.0004(3) -0.0043(3)
N1 0.0233(13) 0.0161(11) 0.0190(13) -0.0021(10) -0.0046(11) -0.0056(10)
N2 0.0186(12) 0.0185(11) 0.0154(12) -0.0058(9) 0.0047(10) -0.0097(10)
N3 0.0162(11) 0.0233(12) 0.0151(12) -0.0017(10) 0.0017(10) -0.0085(10)
N4 0.0223(13) 0.0271(13) 0.0169(13) -0.0079(11) 0.0020(11) -0.0061(11)
C1 0.0286(17) 0.0152(13) 0.0339(19) -0.0045(12) -0.0044(14) -0.0067(12)
C2 0.048(2) 0.0224(16) 0.052(3) -0.0057(16) -0.017(2) -0.0153(16)
C3 0.046(2) 0.0197(15) 0.050(3) -0.0016(16) -0.023(2) -0.0015(16)
C4 0.056(3) 0.0287(18) 0.056(3) -0.0182(19) 0.024(2) -0.0155(19)
C5 0.0240(15) 0.0205(13) 0.0207(16) -0.0017(11) 0.0003(12) -0.0132(12)
C6 0.0362(19) 0.0246(15) 0.0223(17) 0.0018(13) -0.0015(14) -0.0142(14)
C7 0.0219(15) 0.0296(15) 0.0280(18) -0.0055(13) 0.0044(13) -0.0135(13)
C8 0.0358(19) 0.0289(16) 0.0298(19) -0.0031(14) -0.0008(15) -0.0213(15)
C9 0.0183(14) 0.0359(17) 0.0181(16) 0.0014(13) 0.0008(12) -0.0140(13)
C10 0.0311(18) 0.0408(19) 0.0277(19) 0.0011(15) -0.0015(15) -0.0238(16)
C11 0.034(2) 0.052(2) 0.027(2) 0.0140(17) -0.0062(16) -0.0220(18)
C12 0.0247(17) 0.050(2) 0.033(2) -0.0085(17) 0.0089(15) -0.0156(16)
C13 0.037(2) 0.0397(19) 0.0250(19) -0.0185(15) -0.0009(16) -0.0102(16)
C14 0.035(4) 0.055(3) 0.023(2) -0.0134(19) -0.001(2) -0.014(3)
C15 0.045(2) 0.048(4) 0.035(3) -0.018(3) 0.002(2) -0.006(2)
C16 0.058(6) 0.042(4) 0.039(3) -0.019(3) -0.003(4) -0.022(4)
C14A 0.035(4) 0.055(3) 0.023(2) -0.0134(19) -0.001(2) -0.014(3)
C15A 0.045(2) 0.048(4) 0.035(3) -0.018(3) 0.002(2) -0.006(2)
C16A 0.058(6) 0.042(4) 0.039(3) -0.019(3) -0.003(4) -0.022(4)
C17 0.0274(17) 0.0234(15) 0.030(2) 0.0000(14) -0.0024(15) -0.0024(14)
S1 0.0280(4) 0.0272(4) 0.0233(4) 0.0013(3) -0.0044(3) -0.0132(3)
O1 0.0540(18) 0.0353(14) 0.0399(17) 0.0020(12) -0.0089(14) -0.0284(13)
O2 0.0279(13) 0.0326(13) 0.0324(15) 0.0000(11) -0.0133(11) -0.0072(11)
O3 0.0402(16) 0.0571(19) 0.0338(16) -0.0111(14) 0.0091(13) -0.0217(15)
C18 0.0322(18) 0.0273(16) 0.0298(19) 0.0059(14) -0.0097(15) -0.0129(14)
F1 0.0391(14) 0.0541(15) 0.0560(18) 0.0148(13) -0.0309(13) -0.0170(12)
F2 0.0571(16) 0.0534(14) 0.0284(13) -0.0010(11) 0.0059(11) -0.0220(13)
F3 0.0489(15) 0.0266(10) 0.0669(18) 0.0069(11) -0.0085(13) -0.0185(10)

loop_
_atom_type_symbol
_atom_type_description
_atom_type_scat_dispersion_real
_atom_type_scat_dispersion_imag
_atom_type_scat_source
C C 0.0033 0.0016 'International Tables Vol C Tables 4.2.6.8 and 6.1.1.4'
H H 0.0000 0.0000 'International Tables Vol C Tables 4.2.6.8 and 6.1.1.4'
N N 0.0061 0.0033 'International Tables Vol C Tables 4.2.6.8 and 6.1.1.4'
O O 0.0106 0.0060 'International Tables Vol C Tables 4.2.6.8 and 6.1.1.4'
F F 0.0171 0.0103 'International Tables Vol C Tables 4.2.6.8 and 6.1.1.4'
P P 0.1023 0.0942 'International Tables Vol C Tables 4.2.6.8 and 6.1.1.4'
S S 0.1246 0.1234 'International Tables Vol C Tables 4.2.6.8 and 6.1.1.4'
Cl Cl 0.1484 0.1585 'International Tables Vol C Tables 4.2.6.8 and 6.1.1.4'
Au Au -2.0133 8.8022 'International Tables Vol C Tables 4.2.6.8 and 6.1.1.4'

loop_
_geom_angle_atom_site_label_1
_geom_angle_atom_site_label_2
_geom_angle_atom_site_label_3
_geom_angle
P1 Au1 Cl1 176.26(3)
N1 P1 N3 108.87(14)
N1 P1 N2 109.92(14)
N3 P1 N2 81.70(12)
N1 P1 Au1 116.94(10)
N3 P1 Au1 119.10(10)
N2 P1 Au1 115.06(9)
N4 P2 N3 116.33(14)
N4 P2 N2 115.04(14)
N3 P2 N2 85.26(13)
N4 P2 C17 111.29(17)
N3 P2 C17 112.73(17)
N2 P2 C17 114.01(16)
C1 N1 P1 131.7(2)
C1 N1 H1 111.1
P1 N1 H1 116.3
C5 N2 P2 132.5(2)
C5 N2 P1 130.0(2)
P2 N2 P1 96.05(13)
C9 N3 P2 131.8(2)
C9 N3 P1 130.4(2)
P2 N3 P1 96.96(13)
C13 N4 P2 137.0(2)
C13 N4 H4 111.6
P2 N4 H4 111.1
N1 C1 C3 105.4(3)
N1 C1 C4 111.0(3)
C3 C1 C4 110.5(3)
N1 C1 C2 110.6(3)
C3 C1 C2 109.3(3)
C4 C1 C2 109.9(4)
C1 C2 H2A 109.5
C1 C2 H2B 109.5
H2A C2 H2B 109.5
C1 C2 H2C 109.5
H2A C2 H2C 109.5
H2B C2 H2C 109.5
C1 C3 H3A 109.5
C1 C3 H3B 109.5
H3A C3 H3B 109.5
C1 C3 H3C 109.5
H3A C3 H3C 109.5
H3B C3 H3C 109.5
C1 C4 H4A 109.5
C1 C4 H4B 109.5
H4A C4 H4B 109.5
C1 C4 H4C 109.5
H4A C4 H4C 109.5
H4B C4 H4C 109.5
N2 C5 C7 108.1(2)
N2 C5 C8 108.4(3)
C7 C5 C8 109.7(3)
N2 C5 C6 110.3(3)
C7 C5 C6 109.8(3)
C8 C5 C6 110.4(3)
C5 C6 H6A 109.5
C5 C6 H6B 109.5
H6A C6 H6B 109.5
C5 C6 H6C 109.5
H6A C6 H6C 109.5
H6B C6 H6C 109.5
C5 C7 H7A 109.5
C5 C7 H7B 109.5
H7A C7 H7B 109.5
C5 C7 H7C 109.5
H7A C7 H7C 109.5
H7B C7 H7C 109.5
C5 C8 H8A 109.5
C5 C8 H8B 109.5
H8A C8 H8B 109.5
C5 C8 H8C 109.5
H8A C8 H8C 109.5
H8B C8 H8C 109.5
N3 C9 C12 108.4(3)
N3 C9 C10 108.4(3)
C12 C9 C10 109.5(3)
N3 C9 C11 109.8(3)
C12 C9 C11 110.4(3)
C10 C9 C11 110.3(3)
C9 C10 H10A 109.5
C9 C10 H10B 109.5
H10A C10 H10B 109.5
C9 C10 H10C 109.5
H10A C10 H10C 109.5
H10B C10 H10C 109.5
C9 C11 H11A 109.5
C9 C11 H11B 109.5
H11A C11 H11B 109.5
C9 C11 H11C 109.5
H11A C11 H11C 109.5
H11B C11 H11C 109.5
C9 C12 H12A 109.5
C9 C12 H12B 109.5
H12A C12 H12B 109.5
C9 C12 H12C 109.5
H12A C12 H12C 109.5
H12B C12 H12C 109.5
C16A C13 N4 114.2(6)
C15 C13 N4 114.3(5)
C15 C13 C14 111.7(6)
N4 C13 C14 105.0(6)
C16A C13 C14A 111.2(7)
N4 C13 C14A 105.5(7)
C15 C13 C16 109.9(5)
N4 C13 C16 108.0(5)
C14 C13 C16 107.5(6)
C16A C13 C15A 111.6(6)
N4 C13 C15A 107.2(5)
C14A C13 C15A 106.7(7)
C13 C14 H14A 109.5
C13 C14 H14B 109.5
H14A C14 H14B 109.5
C13 C14 H14C 109.5
H14A C14 H14C 109.5
H14B C14 H14C 109.5
C13 C15 H15A 109.5
C13 C15 H15B 109.5
H15A C15 H15B 109.5
C13 C15 H15C 109.5
H15A C15 H15C 109.5
H15B C15 H15C 109.5
C13 C16 H16A 109.5
C13 C16 H16B 109.5
H16A C16 H16B 109.5
C13 C16 H16C 109.5
H16A C16 H16C 109.5
H16B C16 H16C 109.5
C13 C14A H14D 109.5
C13 C14A H14E 109.5
H14D C14A H14E 109.5
C13 C14A H14F 109.5
H14D C14A H14F 109.5
H14E C14A H14F 109.5
C13 C15A H15D 109.5
C13 C15A H15E 109.5
H15D C15A H15E 109.5
C13 C15A H15F 109.5
H15D C15A H15F 109.5
H15E C15A H15F 109.5
C13 C16A H16D 109.5
C13 C16A H16E 109.5
H16D C16A H16E 109.5
C13 C16A H16F 109.5
H16D C16A H16F 109.5
H16E C16A H16F 109.5
P2 C17 H17A 109.5
P2 C17 H17B 109.5
H17A C17 H17B 109.5
P2 C17 H17C 109.5
H17A C17 H17C 109.5
H17B C17 H17C 109.5
O1 S1 O3 116.6(2)
O1 S1 O2 113.92(17)
O3 S1 O2 114.53(18)
O1 S1 C18 103.19(17)
O3 S1 C18 103.75(18)
O2 S1 C18 102.39(17)
F1 C18 F2 108.0(3)
F1 C18 F3 108.2(3)
F2 C18 F3 108.2(3)
F1 C18 S1 110.2(3)
F2 C18 S1 111.5(2)
F3 C18 S1 110.6(3)

loop_
_geom_bond_atom_site_label_1
_geom_bond_atom_site_label_2
_geom_bond_distance
Au1 P1 2.2155(11)
Au1 Cl1 2.2960(11)
P1 N1 1.621(3)
P1 N3 1.711(3)
P1 N2 1.726(3)
P2 N4 1.606(3)
P2 N3 1.656(3)
P2 N2 1.664(3)
P2 C17 1.784(3)
N1 C1 1.505(4)
N1 H1 0.9099
N2 C5 1.497(4)
N3 C9 1.510(4)
N4 C13 1.513(4)
N4 H4 0.9100
C1 C3 1.527(5)
C1 C4 1.532(6)
C1 C2 1.542(5)
C2 H2A 0.9800
C2 H2B 0.9800
C2 H2C 0.9800
C3 H3A 0.9800
C3 H3B 0.9800
C3 H3C 0.9800
C4 H4A 0.9800
C4 H4B 0.9800
C4 H4C 0.9800
C5 C7 1.525(4)
C5 C8 1.533(5)
C5 C6 1.533(4)
C6 H6A 0.9800
C6 H6B 0.9800
C6 H6C 0.9800
C7 H7A 0.9800
C7 H7B 0.9800
C7 H7C 0.9800
C8 H8A 0.9800
C8 H8B 0.9800
C8 H8C 0.9800
C9 C12 1.519(5)
C9 C10 1.523(5)
C9 C11 1.537(5)
C10 H10A 0.9800
C10 H10B 0.9800
C10 H10C 0.9800
C11 H11A 0.9800
C11 H11B 0.9800
C11 H11C 0.9800
C12 H12A 0.9800
C12 H12B 0.9800
C12 H12C 0.9800
C13 C16A 1.489(9)
C13 C15 1.499(8)
C13 C14 1.538(8)
C13 C14A 1.544(9)
C13 C16 1.559(8)
C13 C15A 1.574(9)
C14 H14A 0.9800
C14 H14B 0.9800
C14 H14C 0.9800
C15 H15A 0.9800
C15 H15B 0.9800
C15 H15C 0.9800
C16 H16A 0.9800
C16 H16B 0.9800
C16 H16C 0.9800
C14A H14D 0.9800
C14A H14E 0.9800
C14A H14F 0.9800
C15A H15D 0.9800
C15A H15E 0.9800
C15A H15F 0.9800
C16A H16D 0.9800
C16A H16E 0.9800
C16A H16F 0.9800
C17 H17A 0.9800
C17 H17B 0.9800
C17 H17C 0.9800
S1 O1 1.437(3)
S1 O3 1.438(3)
S1 O2 1.459(3)
S1 C18 1.828(4)
C18 F1 1.330(4)
C18 F2 1.335(5)
C18 F3 1.339(4)

loop_
_geom_hbond_atom_site_label_D
_geom_hbond_atom_site_label_H
_geom_hbond_atom_site_label_A
_geom_hbond_distance_DH
_geom_hbond_distance_HA
_geom_hbond_distance_DA
_geom_hbond_angle_DHA
_geom_hbond_site_symmetry_A
N1 H1 O2 0.91 2.06 2.937(4) 162 1_655
N4 H4 O2 0.91 2.04 2.923(4) 162 1_655
C3 H3A O3 0.98 2.64 3.581(5) 160 1_655
C10 H10A Cl1 0.98 2.88 3.806(4) 159 2_676
C12 H12B O1 0.98 2.58 3.527(5) 163 .
